data_2021948
loop_
_publ_author_name
'\.Zes\/lawska, Ewa'
'Kalinowska-T\/lu\'scik, Justyna'
'Nitek, Wojciech'
'Marona, Henryk'
'Waszkielewicz, Anna M.'

_publ_section_title
;
 Influence of the position of the methyl substituent and <i>N</i>-oxide
 formation on the geometry and intermolecular interactions of
 1-(phenoxyethyl)piperidin-4-ol derivatives
;
_journal_coeditor_code FN3328
_journal_issue 1
_journal_name_full 'Acta Crystallographica Section C'
_journal_page_first 30
_journal_page_last 36
_journal_paper_doi 10.1107/S2053229619015948
_journal_volume 76
_journal_year 2020
_chemical_absolute_configuration unk
_chemical_formula_iupac 'C15 H23 N O2'
_chemical_formula_moiety 'C15 H23 N O2'
_chemical_formula_sum 'C15 H23 N O2'
_chemical_formula_weight 249.34
_chemical_name_systematic
;
1-[(2,6-Dimethylphenoxy)ethyl]piperidin-4-ol
;
_space_group_IT_number 19
_space_group_name_Hall 'P 2ac 2ab'
_space_group_name_H-M_alt 'P 21 21 21'
_symmetry_cell_setting orthorhombic
_symmetry_space_group_name_Hall 'P 2ac 2ab'
_symmetry_space_group_name_H-M 'P 21 21 21'
_atom_sites_solution_hydrogens mixed
_audit_creation_method 'WinGX routine CIF_UPDATE'
_cell_angle_alpha 90
_cell_angle_beta 90
_cell_angle_gamma 90
_cell_formula_units_Z 4
_cell_length_a 15.3994(2)
_cell_length_b 11.51520(10)
_cell_length_c 7.80870(10)
_cell_measurement_reflns_used 9663
_cell_measurement_temperature 130(2)
_cell_measurement_theta_max 28.459
_cell_measurement_theta_min 3.707
_cell_volume 1384.69(3)
_computing_cell_refinement
;
CrysAlis PRO (Rigaku OD, 2015)
;
_computing_data_collection
;
CrysAlis PRO (Rigaku OD, 2015)
;
_computing_data_reduction
;
CrysAlis PRO (Rigaku OD, 2015)
;
_computing_molecular_graphics
;
ORTEP-3 (Farrugia, 2012) and Mercury (Macrae <i>et al.</i>,
2008)
;
_computing_publication_material
;
publCIF (Westrip, 2010)
;
_computing_structure_refinement
;
SHELXL2014 (Sheldrick, 2015)
;
_computing_structure_solution
;
SHELXL97 (Sheldrick, 2008)
;
_diffrn_ambient_temperature 130(2)
_diffrn_detector 'CCD plate'
_diffrn_detector_area_resol_mean 10.3756
_diffrn_measured_fraction_theta_full 0.996
_diffrn_measured_fraction_theta_max 0.973
_diffrn_measurement_device 'four-circle diffractometer'
_diffrn_measurement_device_type 'Rigaku OD SuperNova Dual source diffractometer with an Atlas detector'
_diffrn_measurement_method '\w scans'
_diffrn_radiation_monochromator mirror
_diffrn_radiation_probe x-ray
_diffrn_radiation_type MoK\a
_diffrn_radiation_wavelength 0.71073
_diffrn_reflns_av_R_equivalents 0.029
_diffrn_reflns_av_unetI/netI 0.0403
_diffrn_reflns_limit_h_max 20
_diffrn_reflns_limit_h_min -20
_diffrn_reflns_limit_k_max 14
_diffrn_reflns_limit_k_min -15
_diffrn_reflns_limit_l_max 10
_diffrn_reflns_limit_l_min -10
_diffrn_reflns_number 19258
_diffrn_reflns_theta_full 25.242
_diffrn_reflns_theta_max 28.603
_diffrn_reflns_theta_min 3.152
_diffrn_source 'micro-focus sealed X-ray tube'
_exptl_absorpt_coefficient_mu 0.078
_exptl_absorpt_correction_T_max 0.991
_exptl_absorpt_correction_T_min 0.977
_exptl_absorpt_correction_type gaussian
_exptl_absorpt_process_details
;
(CrysAlis PRO; Rigaku OD, 2015)
;
_exptl_crystal_colour colourless
_exptl_crystal_density_diffrn 1.196
_exptl_crystal_description prism
_exptl_crystal_F_000 544
_exptl_crystal_size_max 0.37
_exptl_crystal_size_mid 0.24
_exptl_crystal_size_min 0.15
_refine_diff_density_max 0.199
_refine_diff_density_min -0.182
_refine_ls_abs_structure_details
;
Flack <i>x</i> determined using 1219 quotients [(I+)-(I-)]/[(I+)+(I-)]
(Parsons <i>et al.</i>,  2013)
;
_refine_ls_abs_structure_Flack -0.1(3)
_refine_ls_extinction_method none
_refine_ls_goodness_of_fit_ref 0.842
_refine_ls_hydrogen_treatment mixed
_refine_ls_matrix_type full
_refine_ls_number_parameters 169
_refine_ls_number_reflns 3382
_refine_ls_number_restraints 0
_refine_ls_restrained_S_all 0.842
_refine_ls_R_factor_all 0.0403
_refine_ls_R_factor_gt 0.0346
_refine_ls_shift/su_max 0.032
_refine_ls_shift/su_mean 0.002
_refine_ls_structure_factor_coef Fsqd
_refine_ls_weighting_details 'w=1/[\s^2^(Fo^2^)+(0.0675P)^2^+0.4267P] where P=(Fo^2^+2Fc^2^)/3'
_refine_ls_weighting_scheme calc
_refine_ls_wR_factor_gt 0.0908
_refine_ls_wR_factor_ref 0.097
_reflns_number_gt 3114
_reflns_number_total 3382
_reflns_threshold_expression 'I > 2\s(I)'
_cod_data_source_file fn3328sup1.cif
_cod_data_source_block 1
_cod_database_code 2021948
_shelx_estimated_absorpt_t_min 0.972
_shelx_estimated_absorpt_t_max 0.988

loop_
_symmetry_equiv_pos_as_xyz
'x, y, z'
'-x+1/2, -y, z+1/2'
'x+1/2, -y+1/2, -z'
'-x, y+1/2, -z+1/2'

loop_
_atom_site_type_symbol
_atom_site_label
_atom_site_fract_x
_atom_site_fract_y
_atom_site_fract_z
_atom_site_U_iso_or_equiv
_atom_site_adp_type
_atom_site_calc_flag
_atom_site_occupancy
O O2 0.16915(9) -0.06194(11) 0.69174(17) 0.0256(3) Uani d 1
C C13 0.13329(11) -0.00996(15) 0.5421(2) 0.0222(4) Uani d 1
H H13 0.069538 -0.000565 0.562065 0.027 Uiso calc 1
C C14 0.14435(12) -0.08523(15) 0.3827(2) 0.0234(4) Uani d 1
H H14A 0.206834 -0.100811 0.363759 0.028 Uiso calc 1
H H14B 0.114715 -0.160591 0.400313 0.028 Uiso calc 1
C C15 0.10651(11) -0.02515(15) 0.2256(2) 0.0221(4) Uani d 1
H H15A 0.116328 -0.074136 0.123204 0.027 Uiso calc 1
H H15B 0.043082 -0.015506 0.240532 0.027 Uiso calc 1
N N1 0.14705(9) 0.08964(12) 0.19924(18) 0.0183(3) Uani d 1
C C11 0.13015(12) 0.16402(15) 0.3493(2) 0.0220(4) Uani d 1
H H11A 0.066742 0.172706 0.365854 0.026 Uiso calc 1
H H11B 0.155146 0.242111 0.329764 0.026 Uiso calc 1
C C12 0.17050(12) 0.11024(15) 0.5088(2) 0.0225(4) Uani d 1
H H12A 0.234178 0.104525 0.49358 0.027 Uiso calc 1
H H12B 0.159051 0.1608 0.60878 0.027 Uiso calc 1
C C10 0.11415(12) 0.14147(15) 0.0401(2) 0.0211(3) Uani d 1
H H10A 0.050337 0.149961 0.048978 0.025 Uiso calc 1
H H10B 0.126408 0.087907 -0.056102 0.025 Uiso calc 1
C C9 0.15369(11) 0.25962(15) -0.0003(2) 0.0206(3) Uani d 1
H H9A 0.21007 0.268201 0.059242 0.025 Uiso calc 1
H H9B 0.163859 0.266861 -0.125072 0.025 Uiso calc 1
O O1 0.09434(8) 0.34825(10) 0.05612(16) 0.0215(3) Uani d 1
C C1 0.11230(10) 0.45919(14) -0.0056(2) 0.0183(3) Uani d 1
C C2 0.09045(11) 0.48807(15) -0.1742(2) 0.0207(3) Uani d 1
C C3 0.10356(12) 0.60290(16) -0.2258(2) 0.0261(4) Uani d 1
H H3 0.089455 0.624856 -0.339736 0.031 Uiso calc 1
C C4 0.13665(13) 0.68538(16) -0.1146(3) 0.0292(4) Uani d 1
H H4 0.145271 0.762977 -0.152255 0.035 Uiso calc 1
C C5 0.15720(12) 0.65409(16) 0.0525(3) 0.0261(4) Uani d 1
H H5 0.179764 0.71096 0.128609 0.031 Uiso calc 1
C C6 0.14524(11) 0.54069(15) 0.1103(2) 0.0212(4) Uani d 1
C C8 0.05091(12) 0.40052(17) -0.2947(2) 0.0268(4) Uani d 1
H H8A 0.009515 0.439599 -0.370632 0.04 Uiso calc 1
H H8B 0.020654 0.340608 -0.228474 0.04 Uiso calc 1
H H8C 0.096851 0.364441 -0.363332 0.04 Uiso calc 1
C C7 0.16506(12) 0.50771(17) 0.2925(2) 0.0265(4) Uani d 1
H H7A 0.214903 0.454829 0.294812 0.04 Uiso calc 1
H H7B 0.114447 0.469069 0.342916 0.04 Uiso calc 1
H H7C 0.178736 0.577748 0.358509 0.04 Uiso calc 1
H H2 0.228(2) -0.067(2) 0.683(4) 0.056(9) Uiso d 1

loop_
_atom_site_aniso_label
_atom_site_aniso_U_11
_atom_site_aniso_U_22
_atom_site_aniso_U_33
_atom_site_aniso_U_12
_atom_site_aniso_U_13
_atom_site_aniso_U_23
O2 0.0238(6) 0.0302(7) 0.0228(6) 0.0007(5) 0.0012(5) 0.0110(5)
C13 0.0216(8) 0.0242(8) 0.0208(8) 0.0021(7) 0.0007(7) 0.0067(7)
C14 0.0270(9) 0.0170(8) 0.0261(9) -0.0022(7) -0.0018(7) 0.0044(7)
C15 0.0248(8) 0.0180(8) 0.0236(8) -0.0030(6) -0.0039(7) 0.0010(6)
N1 0.0229(7) 0.0153(6) 0.0166(6) 0.0003(5) -0.0013(6) 0.0005(5)
C11 0.0294(9) 0.0179(8) 0.0187(8) 0.0040(6) 0.0012(7) 0.0002(6)
C12 0.0296(9) 0.0201(8) 0.0177(8) 0.0009(7) -0.0012(7) 0.0001(6)
C10 0.0253(8) 0.0194(8) 0.0187(8) 0.0007(6) -0.0037(7) 0.0019(6)
C9 0.0241(8) 0.0189(8) 0.0188(7) 0.0031(6) 0.0014(7) 0.0016(6)
O1 0.0252(6) 0.0163(5) 0.0231(6) 0.0016(5) 0.0059(5) 0.0032(5)
C1 0.0164(7) 0.0182(7) 0.0203(8) 0.0024(6) 0.0029(6) 0.0029(6)
C2 0.0192(7) 0.0219(8) 0.0210(8) 0.0030(6) 0.0011(7) 0.0017(6)
C3 0.0265(8) 0.0274(9) 0.0244(9) 0.0044(7) 0.0022(8) 0.0085(7)
C4 0.0307(10) 0.0207(8) 0.0361(11) 0.0018(7) 0.0045(8) 0.0074(7)
C5 0.0262(9) 0.0207(8) 0.0313(10) -0.0012(7) 0.0014(8) -0.0021(7)
C6 0.0190(8) 0.0219(8) 0.0226(8) 0.0024(6) 0.0015(7) 0.0000(7)
C8 0.0320(9) 0.0279(9) 0.0205(8) 0.0031(7) -0.0039(8) -0.0012(7)
C7 0.0285(9) 0.0292(9) 0.0218(9) 0.0003(7) -0.0032(8) -0.0012(7)

loop_
_atom_type_symbol
_atom_type_description
_atom_type_scat_dispersion_real
_atom_type_scat_dispersion_imag
_atom_type_scat_source
C C 0.0033 0.0016 'International Tables Vol C Tables 4.2.6.8 and 6.1.1.4'
H H 0 0 'International Tables Vol C Tables 4.2.6.8 and 6.1.1.4'
N N 0.0061 0.0033 'International Tables Vol C Tables 4.2.6.8 and 6.1.1.4'
O O 0.0106 0.006 'International Tables Vol C Tables 4.2.6.8 and 6.1.1.4'

loop_
_exptl_crystal_face_index_h
_exptl_crystal_face_index_k
_exptl_crystal_face_index_l
_exptl_crystal_face_perp_dist
0 -1 0 0.086
0 1 0 0.0732
-5 -1 -2 0.1732
0 1 1 0.0777
0 -1 -1 0.0741
-5 -1 3 0.1767
0 -2 1 0.0864
0 2 -1 0.0722
0 0 1 0.1312
0 0 -1 0.1338
1 -1 0 0.1533
1 1 0 0.148
0 -1 1 0.0904
1 5 0 0.0879

loop_
_geom_angle_atom_site_label_1
_geom_angle_atom_site_label_2
_geom_angle_atom_site_label_3
_geom_angle
C13 O2 H2 110.2(19)
O2 C13 C12 112.15(14)
O2 C13 C14 112.78(14)
C12 C13 C14 109.60(14)
O2 C13 H13 107.3
C12 C13 H13 107.3
C14 C13 H13 107.3
C15 C14 C13 110.86(14)
C15 C14 H14A 109.5
C13 C14 H14A 109.5
C15 C14 H14B 109.5
C13 C14 H14B 109.5
H14A C14 H14B 108.1
N1 C15 C14 110.91(14)
N1 C15 H15A 109.5
C14 C15 H15A 109.5
N1 C15 H15B 109.5
C14 C15 H15B 109.5
H15A C15 H15B 108
C10 N1 C11 112.06(13)
C10 N1 C15 109.63(13)
C11 N1 C15 109.56(13)
N1 C11 C12 109.97(13)
N1 C11 H11A 109.7
C12 C11 H11A 109.7
N1 C11 H11B 109.7
C12 C11 H11B 109.7
H11A C11 H11B 108.2
C13 C12 C11 110.88(15)
C13 C12 H12A 109.5
C11 C12 H12A 109.5
C13 C12 H12B 109.5
C11 C12 H12B 109.5
H12A C12 H12B 108.1
N1 C10 C9 113.60(14)
N1 C10 H10A 108.8
C9 C10 H10A 108.8
N1 C10 H10B 108.8
C9 C10 H10B 108.8
H10A C10 H10B 107.7
O1 C9 C10 108.42(14)
O1 C9 H9A 110
C10 C9 H9A 110
O1 C9 H9B 110
C10 C9 H9B 110
H9A C9 H9B 108.4
C1 O1 C9 114.72(12)
O1 C1 C2 119.74(15)
O1 C1 C6 117.58(15)
C2 C1 C6 122.46(16)
C3 C2 C1 117.52(16)
C3 C2 C8 120.73(16)
C1 C2 C8 121.71(16)
C4 C3 C2 121.43(17)
C4 C3 H3 119.3
C2 C3 H3 119.3
C3 C4 C5 119.66(17)
C3 C4 H4 120.2
C5 C4 H4 120.2
C4 C5 C6 121.12(17)
C4 C5 H5 119.4
C6 C5 H5 119.4
C5 C6 C1 117.81(16)
C5 C6 C7 121.08(17)
C1 C6 C7 121.09(16)
C2 C8 H8A 109.5
C2 C8 H8B 109.5
H8A C8 H8B 109.5
C2 C8 H8C 109.5
H8A C8 H8C 109.5
H8B C8 H8C 109.5
C6 C7 H7A 109.5
C6 C7 H7B 109.5
H7A C7 H7B 109.5
C6 C7 H7C 109.5
H7A C7 H7C 109.5
H7B C7 H7C 109.5

loop_
_geom_bond_atom_site_label_1
_geom_bond_atom_site_label_2
_geom_bond_distance
O2 C13 1.424(2)
O2 H2 0.91(3)
C13 C12 1.520(2)
C13 C14 1.526(3)
C13 H13 1
C14 C15 1.524(2)
C14 H14A 0.99
C14 H14B 0.99
C15 N1 1.476(2)
C15 H15A 0.99
C15 H15B 0.99
N1 C10 1.469(2)
N1 C11 1.474(2)
C11 C12 1.523(2)
C11 H11A 0.99
C11 H11B 0.99
C12 H12A 0.99
C12 H12B 0.99
C10 C9 1.524(2)
C10 H10A 0.99
C10 H10B 0.99
C9 O1 1.439(2)
C9 H9A 0.99
C9 H9B 0.99
O1 C1 1.393(2)
C1 C2 1.399(2)
C1 C6 1.399(3)
C2 C3 1.397(2)
C2 C8 1.508(3)
C3 C4 1.384(3)
C3 H3 0.95
C4 C5 1.390(3)
C4 H4 0.95
C5 C6 1.394(2)
C5 H5 0.95
C6 C7 1.503(2)
C8 H8A 0.98
C8 H8B 0.98
C8 H8C 0.98
C7 H7A 0.98
C7 H7B 0.98
C7 H7C 0.98

loop_
_geom_hbond_atom_site_label_D
_geom_hbond_atom_site_label_H
_geom_hbond_atom_site_label_A
_geom_hbond_site_symmetry_A
_geom_hbond_distance_DH
_geom_hbond_distance_HA
_geom_hbond_distance_DA
_geom_hbond_angle_DHA
_geom_hbond_publ_flag
O2 H2 N1 2 0.91(3) 1.94(3) 2.849(2) 170(3) yes
C4 H4 O2 1_564 0.95 2.38 3.317(2) 167 yes
C10 H10B O2 1_554 0.99 2.70 3.688(2) 176 yes
C11 H11B O1 . 0.99 2.63 3.169(2) 114 yes

loop_
_geom_torsion_atom_site_label_1
_geom_torsion_atom_site_label_2
_geom_torsion_atom_site_label_3
_geom_torsion_atom_site_label_4
_geom_torsion
O2 C13 C14 C15 -178.98(13)
C12 C13 C14 C15 -53.28(19)
C13 C14 C15 N1 57.04(19)
C14 C15 N1 C10 175.75(14)
C14 C15 N1 C11 -60.90(18)
C10 N1 C11 C12 -176.38(14)
C15 N1 C11 C12 61.71(18)
O2 C13 C12 C11 -179.33(14)
C14 C13 C12 C11 54.61(19)
N1 C11 C12 C13 -59.33(19)
C11 N1 C10 C9 59.28(19)
C15 N1 C10 C9 -178.85(13)
N1 C10 C9 O1 -98.02(16)
C10 C9 O1 C1 -166.41(14)
C9 O1 C1 C2 77.24(19)
C9 O1 C1 C6 -108.10(17)
O1 C1 C2 C3 175.12(15)
C6 C1 C2 C3 0.7(2)
O1 C1 C2 C8 -2.5(2)
C6 C1 C2 C8 -176.92(16)
C1 C2 C3 C4 -0.2(3)
C8 C2 C3 C4 177.46(17)
C2 C3 C4 C5 -0.2(3)
C3 C4 C5 C6 0.1(3)
C4 C5 C6 C1 0.3(3)
C4 C5 C6 C7 -178.22(17)
O1 C1 C6 C5 -175.29(15)
C2 C1 C6 C5 -0.8(2)
O1 C1 C6 C7 3.3(2)
C2 C1 C6 C7 177.77(16)

_cod_database_fobs_code 2021948
